data_2243489
loop_
_publ_author_name
'Bettinger, Reuben T.'
'Squattrito, Philip J.'
'Aulakh, Darpandeep'

_publ_section_title
;
 The low-temperature triclinic crystal structure of silver 3-sulfobenzoic
 acid
;
_journal_coeditor_code MW2166
_journal_issue 8
_journal_name_full 'Acta Crystallographica Section E'
_journal_page_first 1275
_journal_page_last 1278
_journal_paper_doi 10.1107/S2056989020009408
_journal_volume 76
_journal_year 2020
_chemical_formula_iupac 'Ag +, C7 H5 O5 S1 -'
_chemical_formula_moiety 'Ag +, C7 H5 O5 S1 -'
_chemical_formula_sum 'C7 H5 Ag O5 S'
_chemical_formula_weight 309.04
_chemical_name_common 'silver 3-sulfobenzoic acid'
_chemical_name_systematic
;
Silver(I) 3-carboxybenzenesulfonate
;
_space_group_crystal_system triclinic
_space_group_IT_number 2
_space_group_name_Hall '-P 1'
_space_group_name_H-M_alt 'P -1'
_atom_sites_solution_hydrogens difmap
_atom_sites_solution_primary dual
_atom_sites_solution_secondary difmap
_audit_creation_method SHELXL-2018/3
_cell_angle_alpha 92.3150(10)
_cell_angle_beta 99.5890(10)
_cell_angle_gamma 90.6570(10)
_cell_formula_units_Z 4
_cell_length_a 6.0376(5)
_cell_length_b 8.6293(7)
_cell_length_c 15.5903(12)
_cell_measurement_reflns_used 5814
_cell_measurement_temperature 100.0(2)
_cell_measurement_theta_max 28.36
_cell_measurement_theta_min 2.65
_cell_volume 800.12(11)
_computing_cell_refinement
;
SAINT (Bruker, 2015)
;
_computing_data_collection
;
APEX3 (Bruker, 2015)
;
_computing_data_reduction
;
SAINT (Bruker, 2015)
;
_computing_molecular_graphics
;
CrystalMaker (Palmer, 2014)
;
_computing_structure_refinement
;
<i>SHELXL2018/3</i> (Sheldrick, 2015b)
;
_computing_structure_solution
;
<i>SHELXT2014/5</i> (Sheldrick, 2015a)
;
_diffrn_ambient_temperature 100(2)
_diffrn_measured_fraction_theta_full 1.000
_diffrn_measured_fraction_theta_max 0.998
_diffrn_measurement_device_type 'Bruker APEXII CCD'
_diffrn_measurement_method '\w and \f scans'
_diffrn_radiation_type MoK\a
_diffrn_radiation_wavelength 0.71073
_diffrn_reflns_av_R_equivalents 0.0192
_diffrn_reflns_av_unetI/netI 0.0225
_diffrn_reflns_limit_h_max 8
_diffrn_reflns_limit_h_min -8
_diffrn_reflns_limit_k_max 11
_diffrn_reflns_limit_k_min -11
_diffrn_reflns_limit_l_max 20
_diffrn_reflns_limit_l_min -20
_diffrn_reflns_number 11343
_diffrn_reflns_theta_full 25.242
_diffrn_reflns_theta_max 28.357
_diffrn_reflns_theta_min 2.363
_exptl_absorpt_coefficient_mu 2.769
_exptl_absorpt_correction_T_max 0.7457
_exptl_absorpt_correction_T_min 0.6752
_exptl_absorpt_correction_type multi-scan
_exptl_absorpt_process_details
;
(SADABS; Krause <i>et al.</i>,  2015)
;
_exptl_crystal_colour colorless
_exptl_crystal_density_diffrn 2.565
_exptl_crystal_description block
_exptl_crystal_F_000 600
_exptl_crystal_size_max 0.102
_exptl_crystal_size_mid 0.091
_exptl_crystal_size_min 0.017
_refine_diff_density_max 1.458
_refine_diff_density_min -0.544
_refine_ls_extinction_method none
_refine_ls_goodness_of_fit_ref 1.024
_refine_ls_hydrogen_treatment constr
_refine_ls_matrix_type full
_refine_ls_number_parameters 255
_refine_ls_number_reflns 3990
_refine_ls_number_restraints 0
_refine_ls_restrained_S_all 1.024
_refine_ls_R_factor_all 0.0282
_refine_ls_R_factor_gt 0.0226
_refine_ls_shift/su_max 0.002
_refine_ls_shift/su_mean 0.000
_refine_ls_structure_factor_coef Fsqd
_refine_ls_weighting_details 'w=1/[\s^2^(Fo^2^)+(0.0312P)^2^+0.7957P] where P=(Fo^2^+2Fc^2^)/3'
_refine_ls_weighting_scheme calc
_refine_ls_wR_factor_gt 0.0548
_refine_ls_wR_factor_ref 0.0573
_reflns_number_gt 3464
_reflns_number_total 3990
_reflns_threshold_expression 'I > 2\s(I)'
_cod_data_source_file mw2166sup1.cif
_cod_data_source_block I
_cod_original_formula_sum 'C7 H5 Ag1 O5 S1'
_cod_database_code 2243489
_shelx_space_group_comment
;
The symmetry employed for this shelxl refinement is uniquely defined
by the following loop, which should always be used as a source of
symmetry information in preference to the above space-group names.
They are only intended as comments.
;

loop_
_space_group_symop_operation_xyz
'x, y, z'
'-x, -y, -z'

loop_
_atom_site_type_symbol
_atom_site_label
_atom_site_fract_x
_atom_site_fract_y
_atom_site_fract_z
_atom_site_U_iso_or_equiv
_atom_site_adp_type
_atom_site_calc_flag
_atom_site_occupancy
_atom_site_disorder_assembly
_atom_site_disorder_group
Ag Ag1 1.38401(3) 0.20362(2) 0.54061(2) 0.01134(6) Uani d 1 . .
Ag Ag2 0.84468(3) 0.29410(2) 0.45908(2) 0.01133(6) Uani d 1 . .
S S1 1.30827(10) 0.44688(7) 0.38473(4) 0.00764(12) Uani d 1 . .
S S2 0.91114(10) 0.05323(7) 0.61650(4) 0.00735(12) Uani d 1 . .
O O1 0.8095(3) 0.0907(2) 0.04187(13) 0.0171(4) Uani d 1 . .
O O2 1.1825(3) 0.1223(2) 0.08315(12) 0.0147(4) Uani d 1 . .
H H2 1.186373 0.069042 0.037146 0.022 Uiso calc 1 . .
O O3 1.4157(3) 0.5928(2) 0.36958(12) 0.0118(4) Uani d 1 . .
O O4 1.1960(3) 0.4580(2) 0.46182(12) 0.0113(4) Uani d 1 . .
O O5 1.4577(3) 0.3141(2) 0.38907(12) 0.0120(4) Uani d 1 . .
O O6 1.0685(3) 0.3705(2) 0.92789(12) 0.0151(4) Uani d 1 . .
O O7 0.7208(3) 0.4338(2) 0.94908(13) 0.0172(4) Uani d 1 . .
H H7 0.792105 0.496134 0.986827 0.026 Uiso calc 1 . .
O O8 1.0577(3) 0.1870(2) 0.61036(12) 0.0122(4) Uani d 1 . .
O O9 1.0299(3) -0.0917(2) 0.63142(12) 0.0113(4) Uani d 1 . .
O O10 0.7283(3) 0.0403(2) 0.54050(12) 0.0121(4) Uani d 1 . .
C C1 0.9468(4) 0.2658(3) 0.16077(16) 0.0098(5) Uani d 1 . .
C C2 1.1255(4) 0.3040(3) 0.22732(16) 0.0089(5) Uani d 1 . .
H H2A 1.269323 0.261007 0.226531 0.011 Uiso calc 1 . .
C C3 1.0903(4) 0.4059(3) 0.29493(16) 0.0085(5) Uani d 1 . .
C C4 0.8808(4) 0.4739(3) 0.29484(17) 0.0098(5) Uani d 1 . .
H H4 0.858595 0.544361 0.340934 0.012 Uiso calc 1 . .
C C5 0.7059(4) 0.4378(3) 0.22695(17) 0.0113(5) Uani d 1 . .
H H5 0.564694 0.485685 0.225963 0.014 Uiso calc 1 . .
C C6 0.7358(4) 0.3320(3) 0.16042(17) 0.0122(5) Uani d 1 . .
H H6 0.614232 0.304894 0.115096 0.015 Uiso calc 1 . .
C C7 0.9731(4) 0.1514(3) 0.08975(17) 0.0114(5) Uani d 1 . .
C C8 0.7557(4) 0.2413(3) 0.84027(16) 0.0101(5) Uani d 1 . .
C C9 0.8758(4) 0.1989(3) 0.77403(16) 0.0089(5) Uani d 1 . .
H H9 1.022664 0.239791 0.774347 0.011 Uiso calc 1 . .
C C10 0.7759(4) 0.0954(3) 0.70750(16) 0.0083(5) Uani d 1 . .
C C11 0.5641(4) 0.0292(3) 0.70888(16) 0.0094(5) Uani d 1 . .
H H11 0.498762 -0.043294 0.664035 0.011 Uiso calc 1 . .
C C12 0.4502(4) 0.0705(3) 0.77651(17) 0.0109(5) Uani d 1 . .
H H12 0.307895 0.024014 0.778523 0.013 Uiso calc 1 . .
C C13 0.5423(4) 0.1791(3) 0.84132(17) 0.0116(5) Uani d 1 . .
H H13 0.460534 0.210509 0.885891 0.014 Uiso calc 1 . .
C C14 0.8629(4) 0.3547(3) 0.91029(16) 0.0104(5) Uani d 1 . .

loop_
_atom_site_aniso_label
_atom_site_aniso_U_11
_atom_site_aniso_U_22
_atom_site_aniso_U_33
_atom_site_aniso_U_12
_atom_site_aniso_U_13
_atom_site_aniso_U_23
Ag1 0.01230(10) 0.00897(10) 0.01265(10) -0.00049(7) 0.00235(7) -0.00154(7)
Ag2 0.01222(10) 0.00908(10) 0.01249(10) 0.00046(7) 0.00190(7) -0.00134(7)
S1 0.0092(3) 0.0059(3) 0.0076(3) 0.0002(2) 0.0012(2) -0.0016(2)
S2 0.0092(3) 0.0058(3) 0.0071(3) -0.0001(2) 0.0017(2) -0.0015(2)
O1 0.0147(10) 0.0189(10) 0.0160(10) 0.0011(7) 0.0001(8) -0.0103(8)
O2 0.0149(9) 0.0163(10) 0.0122(9) 0.0022(7) 0.0015(7) -0.0069(7)
O3 0.0131(9) 0.0091(9) 0.0124(9) -0.0021(7) -0.0005(7) 0.0006(7)
O4 0.0133(9) 0.0128(9) 0.0079(8) -0.0011(7) 0.0025(7) -0.0014(7)
O5 0.0121(9) 0.0079(8) 0.0151(9) 0.0026(7) -0.0003(7) -0.0016(7)
O6 0.0154(10) 0.0156(10) 0.0134(9) -0.0029(7) 0.0011(7) -0.0046(7)
O7 0.0188(10) 0.0173(10) 0.0150(10) -0.0009(8) 0.0041(8) -0.0104(8)
O8 0.0161(9) 0.0067(8) 0.0151(9) -0.0025(7) 0.0070(7) -0.0017(7)
O9 0.0132(9) 0.0087(8) 0.0128(9) 0.0037(7) 0.0049(7) -0.0006(7)
O10 0.0126(9) 0.0138(9) 0.0090(9) 0.0011(7) -0.0004(7) -0.0025(7)
C1 0.0139(12) 0.0069(11) 0.0087(11) 0.0001(9) 0.0025(9) -0.0011(9)
C2 0.0098(12) 0.0071(11) 0.0098(11) 0.0011(9) 0.0016(9) 0.0001(9)
C3 0.0093(11) 0.0087(11) 0.0071(11) -0.0002(9) 0.0005(9) 0.0006(9)
C4 0.0124(12) 0.0075(11) 0.0096(11) -0.0002(9) 0.0023(9) -0.0010(9)
C5 0.0097(12) 0.0105(12) 0.0143(12) 0.0020(9) 0.0034(9) 0.0018(10)
C6 0.0125(12) 0.0112(12) 0.0119(12) -0.0018(9) -0.0004(9) 0.0003(9)
C7 0.0170(13) 0.0092(11) 0.0083(12) 0.0014(9) 0.0023(9) 0.0011(9)
C8 0.0127(12) 0.0082(11) 0.0087(12) 0.0007(9) 0.0000(9) -0.0002(9)
C9 0.0087(11) 0.0064(11) 0.0112(12) -0.0002(9) 0.0004(9) 0.0012(9)
C10 0.0097(12) 0.0080(11) 0.0072(11) 0.0019(9) 0.0018(9) -0.0015(9)
C11 0.0117(12) 0.0069(11) 0.0091(11) 0.0006(9) 0.0005(9) 0.0003(9)
C12 0.0082(11) 0.0112(12) 0.0133(12) -0.0001(9) 0.0020(9) 0.0002(9)
C13 0.0120(12) 0.0131(12) 0.0097(12) 0.0013(9) 0.0021(9) -0.0006(9)
C14 0.0161(13) 0.0093(11) 0.0061(11) 0.0004(9) 0.0026(9) 0.0004(9)

loop_
_atom_type_symbol
_atom_type_description
_atom_type_scat_dispersion_real
_atom_type_scat_dispersion_imag
_atom_type_scat_source
C C 0.0033 0.0016 'International Tables Vol C Tables 4.2.6.8 and 6.1.1.4'
H H 0.0000 0.0000 'International Tables Vol C Tables 4.2.6.8 and 6.1.1.4'
Ag Ag -0.8971 1.1015 'International Tables Vol C Tables 4.2.6.8 and 6.1.1.4'
O O 0.0106 0.0060 'International Tables Vol C Tables 4.2.6.8 and 6.1.1.4'
S S 0.1246 0.1234 'International Tables Vol C Tables 4.2.6.8 and 6.1.1.4'

loop_
_geom_angle_atom_site_label_1
_geom_angle_atom_site_label_2
_geom_angle_atom_site_label_3
_geom_angle_site_symmetry_1
_geom_angle_site_symmetry_3
_geom_angle
_geom_angle_publ_flag
O3 Ag1 O8 2_866 . 99.00(6) ?
O3 Ag1 O10 2_866 2_756 164.88(6) ?
O8 Ag1 O10 . 2_756 89.93(6) ?
O3 Ag1 O10 2_866 1_655 93.71(6) ?
O8 Ag1 O10 . 1_655 134.17(6) ?
O10 Ag1 O10 2_756 1_655 71.42(7) ?
O3 Ag1 O5 2_866 . 95.65(6) ?
O8 Ag1 O5 . . 133.72(6) ?
O10 Ag1 O5 2_756 . 86.75(6) ?
O10 Ag1 O5 1_655 . 87.86(6) ?
O3 Ag1 O4 2_866 . 79.09(6) ?
O8 Ag1 O4 . . 87.10(6) ?
O10 Ag1 O4 2_756 . 113.75(6) ?
O10 Ag1 O4 1_655 . 138.66(6) ?
O5 Ag1 O4 . . 53.11(5) ?
O9 Ag2 O5 2_756 1_455 100.47(6) ?
O9 Ag2 O4 2_756 2_766 163.71(6) ?
O5 Ag2 O4 1_455 2_766 88.30(6) ?
O9 Ag2 O4 2_756 . 92.99(6) ?
O5 Ag2 O4 1_455 . 134.11(6) ?
O4 Ag2 O4 2_766 . 71.25(7) ?
O9 Ag2 O8 2_756 . 95.18(6) ?
O5 Ag2 O8 1_455 . 135.75(6) ?
O4 Ag2 O8 2_766 . 87.79(6) ?
O4 Ag2 O8 . . 85.39(6) ?
O9 Ag2 O10 2_756 . 79.91(6) ?
O5 Ag2 O10 1_455 . 89.29(6) ?
O4 Ag2 O10 2_766 . 114.18(6) ?
O4 Ag2 O10 . . 136.43(6) ?
O8 Ag2 O10 . . 53.09(5) ?
O3 S1 O5 . . 113.96(11) ?
O3 S1 O4 . . 112.15(11) ?
O5 S1 O4 . . 110.84(11) ?
O3 S1 C3 . . 107.55(11) ?
O5 S1 C3 . . 106.29(11) ?
O4 S1 C3 . . 105.45(11) ?
O3 S1 Ag1 . . 134.18(8) ?
O5 S1 Ag1 . . 54.60(8) ?
O4 S1 Ag1 . . 56.24(7) ?
C3 S1 Ag1 . . 118.27(8) ?
O3 S1 Ag2 . . 142.49(8) ?
O5 S1 Ag2 . . 101.87(8) ?
C3 S1 Ag2 . . 70.67(8) ?
Ag1 S1 Ag2 . . 60.743(12) ?
O3 S1 Ag2 . 2_766 75.89(8) ?
O5 S1 Ag2 . 2_766 133.57(8) ?
C3 S1 Ag2 . 2_766 113.59(8) ?
Ag1 S1 Ag2 . 2_766 85.217(16) ?
Ag2 S1 Ag2 . 2_766 71.389(13) ?
O3 S1 Ag2 . 1_655 89.34(8) ?
O4 S1 Ag2 . 1_655 105.55(8) ?
C3 S1 Ag2 . 1_655 135.36(8) ?
Ag1 S1 Ag2 . 1_655 58.742(11) ?
Ag2 S1 Ag2 . 1_655 118.903(18) ?
Ag2 S1 Ag2 2_766 1_655 110.509(17) ?
O5 S1 Ag1 . 2_866 110.81(8) ?
O4 S1 Ag1 . 2_866 89.35(7) ?
C3 S1 Ag1 . 2_866 131.60(8) ?
Ag1 S1 Ag1 . 2_866 108.357(17) ?
Ag2 S1 Ag1 . 2_866 127.793(18) ?
Ag2 S1 Ag1 2_766 2_866 56.515(11) ?
Ag2 S1 Ag1 1_655 2_866 79.804(14) ?
O9 S2 O8 . . 114.02(11) ?
O9 S2 O10 . . 112.31(11) ?
O8 S2 O10 . . 110.71(11) ?
O9 S2 C10 . . 107.87(11) ?
O8 S2 C10 . . 106.02(11) ?
O10 S2 C10 . . 105.29(11) ?
O9 S2 Ag2 . . 134.36(8) ?
O8 S2 Ag2 . . 54.86(8) ?
O10 S2 Ag2 . . 55.85(8) ?
C10 S2 Ag2 . . 117.76(8) ?
O9 S2 Ag1 . 2_756 76.58(8) ?
O8 S2 Ag1 . 2_756 132.19(8) ?
C10 S2 Ag1 . 2_756 114.74(8) ?
Ag2 S2 Ag1 . 2_756 83.690(15) ?
O9 S2 Ag1 . 1_455 142.72(8) ?
O8 S2 Ag1 . 1_455 101.22(8) ?
C10 S2 Ag1 . 1_455 71.67(8) ?
Ag2 S2 Ag1 . 1_455 59.268(11) ?
Ag1 S2 Ag1 2_756 1_455 70.705(13) ?
O9 S2 Ag1 . . 88.47(8) ?
O10 S2 Ag1 . . 106.42(8) ?
C10 S2 Ag1 . . 135.01(8) ?
Ag2 S2 Ag1 . . 60.142(11) ?
Ag1 S2 Ag1 2_756 . 109.706(17) ?
Ag1 S2 Ag1 1_455 . 118.896(18) ?
O8 S2 Ag2 . 2_756 109.90(8) ?
O10 S2 Ag2 . 2_756 90.09(7) ?
C10 S2 Ag2 . 2_756 132.48(8) ?
Ag2 S2 Ag2 . 2_756 108.167(17) ?
Ag1 S2 Ag2 2_756 2_756 57.481(11) ?
Ag1 S2 Ag2 1_455 2_756 128.036(18) ?
Ag1 S2 Ag2 . 2_756 78.344(13) ?
C7 O2 H2 . . 109.5 ?
S1 O3 Ag1 . 2_866 135.48(11) ?
S1 O3 Ag2 . 2_766 79.83(8) ?
Ag1 O3 Ag2 2_866 2_766 67.35(4) ?
S1 O3 Ag2 . 1_655 68.22(7) ?
Ag1 O3 Ag2 2_866 1_655 91.87(5) ?
Ag2 O3 Ag2 2_766 1_655 105.51(5) ?
S1 O4 Ag2 . 2_766 122.51(10) ?
S1 O4 Ag2 . . 117.62(10) ?
Ag2 O4 Ag2 2_766 . 108.75(7) ?
S1 O4 Ag1 . . 97.01(9) ?
Ag2 O4 Ag1 2_766 . 123.21(7) ?
Ag2 O4 Ag1 . . 80.66(5) ?
S1 O4 Ag1 . 2_866 68.13(7) ?
Ag2 O4 Ag1 2_766 2_866 59.17(4) ?
Ag2 O4 Ag1 . 2_866 164.54(7) ?
Ag1 O4 Ag1 . 2_866 113.67(5) ?
S1 O5 Ag2 . 1_655 129.94(11) ?
S1 O5 Ag1 . . 99.04(9) ?
Ag2 O5 Ag1 1_655 . 81.60(5) ?
C14 O7 H7 . . 109.5 ?
S2 O8 Ag1 . . 129.24(10) ?
S2 O8 Ag2 . . 98.80(9) ?
Ag1 O8 Ag2 . . 83.46(6) ?
S2 O9 Ag2 . 2_756 135.66(11) ?
S2 O9 Ag1 . 2_756 79.15(8) ?
Ag2 O9 Ag1 2_756 2_756 68.49(4) ?
S2 O9 Ag1 . . 68.85(7) ?
Ag2 O9 Ag1 2_756 . 90.55(5) ?
Ag1 O9 Ag1 2_756 . 104.81(5) ?
S2 O10 Ag1 . 2_756 123.30(10) ?
S2 O10 Ag1 . 1_455 118.98(10) ?
Ag1 O10 Ag1 2_756 1_455 108.58(7) ?
S2 O10 Ag2 . . 97.40(9) ?
Ag1 O10 Ag2 2_756 . 121.23(7) ?
Ag1 O10 Ag2 1_455 . 79.11(5) ?
S2 O10 Ag2 . 2_756 67.58(7) ?
Ag1 O10 Ag2 2_756 2_756 59.96(4) ?
Ag1 O10 Ag2 1_455 2_756 166.05(7) ?
Ag2 O10 Ag2 . 2_756 113.18(5) ?
C2 C1 C6 . . 120.7(2) ?
C2 C1 C7 . . 121.0(2) ?
C6 C1 C7 . . 118.3(2) ?
C3 C2 C1 . . 119.0(2) ?
C3 C2 H2A . . 120.5 ?
C1 C2 H2A . . 120.5 ?
C2 C3 C4 . . 120.7(2) ?
C2 C3 S1 . . 120.38(19) ?
C4 C3 S1 . . 118.86(19) ?
C2 C3 Ag2 . . 122.32(16) ?
C4 C3 Ag2 . . 67.59(14) ?
S1 C3 Ag2 . . 79.16(8) ?
C5 C4 C3 . . 119.5(2) ?
C5 C4 Ag2 . . 112.49(17) ?
C3 C4 Ag2 . . 87.60(15) ?
C5 C4 H4 . . 120.2 ?
C3 C4 H4 . . 120.2 ?
Ag2 C4 H4 . . 70.2 ?
C4 C5 C6 . . 120.5(2) ?
C4 C5 Ag2 . . 47.98(13) ?
C6 C5 Ag2 . . 116.08(17) ?
C4 C5 H5 . . 119.7 ?
C6 C5 H5 . . 119.7 ?
Ag2 C5 H5 . . 103.4 ?
C5 C6 C1 . . 119.4(2) ?
C5 C6 H6 . . 120.3 ?
C1 C6 H6 . . 120.3 ?
O1 C7 O2 . . 124.1(2) ?
O1 C7 C1 . . 121.7(2) ?
O2 C7 C1 . . 114.2(2) ?
C13 C8 C9 . . 120.9(2) ?
C13 C8 C14 . . 120.9(2) ?
C9 C8 C14 . . 118.2(2) ?
C10 C9 C8 . . 118.7(2) ?
C10 C9 H9 . . 120.6 ?
C8 C9 H9 . . 120.6 ?
C9 C10 C11 . . 120.9(2) ?
C9 C10 S2 . . 120.11(19) ?
C11 C10 S2 . . 118.95(19) ?
C9 C10 Ag1 . 1_455 122.76(16) ?
C11 C10 Ag1 . 1_455 67.27(14) ?
S2 C10 Ag1 . 1_455 78.38(8) ?
C12 C11 C10 . . 119.3(2) ?
C12 C11 Ag1 . 1_455 111.71(16) ?
C10 C11 Ag1 . 1_455 88.31(15) ?
C12 C11 H11 . . 120.4 ?
C10 C11 H11 . . 120.4 ?
Ag1 C11 H11 1_455 . 70.3 ?
C11 C12 C13 . . 120.7(2) ?
C11 C12 Ag1 . 1_455 48.75(13) ?
C13 C12 Ag1 . 1_455 116.17(17) ?
C11 C12 H12 . . 119.6 ?
C13 C12 H12 . . 119.6 ?
Ag1 C12 H12 1_455 . 102.7 ?
C12 C13 C8 . . 119.4(2) ?
C12 C13 H13 . . 120.3 ?
C8 C13 H13 . . 120.3 ?
O6 C14 O7 . . 124.4(2) ?
O6 C14 C8 . . 121.1(2) ?
O7 C14 C8 . . 114.6(2) ?

loop_
_geom_bond_atom_site_label_1
_geom_bond_atom_site_label_2
_geom_bond_site_symmetry_2
_geom_bond_distance
_geom_bond_publ_flag
Ag1 O3 2_866 2.3868(18) yes
Ag1 O8 . 2.4091(18) yes
Ag1 O10 2_756 2.4406(18) yes
Ag1 O10 1_655 2.5249(18) yes
Ag1 O5 . 2.6853(19) yes
Ag1 O4 . 2.7254(19) yes
Ag2 O9 2_756 2.4090(17) yes
Ag2 O5 1_455 2.4199(18) yes
Ag2 O4 2_766 2.4609(18) yes
Ag2 O4 . 2.5295(18) yes
Ag2 O8 . 2.6953(19) yes
Ag2 O10 . 2.7179(19) yes
S1 O3 . 1.4556(18) ?
S1 O5 . 1.4629(18) ?
S1 O4 . 1.4754(18) ?
S1 C3 . 1.776(3) ?
S2 O9 . 1.4560(18) ?
S2 O8 . 1.4624(18) ?
S2 O10 . 1.4784(19) ?
S2 C10 . 1.778(2) ?
O1 C7 . 1.232(3) ?
O2 C7 . 1.312(3) ?
O2 H2 . 0.8400 ?
O6 C14 . 1.231(3) ?
O7 C14 . 1.311(3) ?
O7 H7 . 0.8400 ?
C1 C2 . 1.393(3) ?
C1 C6 . 1.402(4) ?
C1 C7 . 1.483(3) ?
C2 C3 . 1.390(3) ?
C2 H2A . 0.9500 ?
C3 C4 . 1.400(3) ?
C4 C5 . 1.388(4) ?
C4 H4 . 0.9500 ?
C5 C6 . 1.389(4) ?
C5 H5 . 0.9500 ?
C6 H6 . 0.9500 ?
C8 C13 . 1.393(4) ?
C8 C9 . 1.397(3) ?
C8 C14 . 1.494(3) ?
C9 C10 . 1.393(3) ?
C9 H9 . 0.9500 ?
C10 C11 . 1.399(3) ?
C11 C12 . 1.388(3) ?
C11 H11 . 0.9500 ?
C12 C13 . 1.390(4) ?
C12 H12 . 0.9500 ?
C13 H13 . 0.9500 ?

loop_
_geom_hbond_atom_site_label_D
_geom_hbond_atom_site_label_H
_geom_hbond_atom_site_label_A
_geom_hbond_site_symmetry_A
_geom_hbond_distance_DH
_geom_hbond_distance_HA
_geom_hbond_distance_DA
_geom_hbond_angle_DHA
_geom_hbond_publ_flag
O2 H2 O1 2_755 0.84 1.81 2.631(3) 163.8 yes
O7 H7 O6 2_767 0.84 1.81 2.651(3) 176.4 yes
C4 H4 O8 2_766 0.95 2.43 3.214(3) 139.6 no
C11 H11 O5 2_756 0.95 2.48 3.269(3) 140.5 no

loop_
_geom_torsion_atom_site_label_1
_geom_torsion_atom_site_label_2
_geom_torsion_atom_site_label_3
_geom_torsion_atom_site_label_4
_geom_torsion_site_symmetry_1
_geom_torsion_site_symmetry_2
_geom_torsion_site_symmetry_3
_geom_torsion_site_symmetry_4
_geom_torsion
_geom_torsion_publ_flag
C6 C1 C2 C3 . . . . 1.7(4) ?
C7 C1 C2 C3 . . . . -176.8(2) ?
C1 C2 C3 C4 . . . . -2.3(4) ?
C1 C2 C3 S1 . . . . 175.60(19) ?
C1 C2 C3 Ag2 . . . . 79.1(3) ?
O3 S1 C3 C2 . . . . 98.3(2) ?
O5 S1 C3 C2 . . . . -24.1(2) ?
O4 S1 C3 C2 . . . . -141.8(2) ?
Ag1 S1 C3 C2 . . . . -82.2(2) ?
Ag2 S1 C3 C2 . . . . -121.2(2) ?
Ag2 S1 C3 C2 2_766 . . . -179.76(17) ?
Ag2 S1 C3 C2 1_655 . . . -9.3(3) ?
Ag1 S1 C3 C2 2_866 . . . 114.91(19) ?
O3 S1 C3 C4 . . . . -83.7(2) ?
O5 S1 C3 C4 . . . . 153.9(2) ?
O4 S1 C3 C4 . . . . 36.1(2) ?
Ag1 S1 C3 C4 . . . . 95.7(2) ?
Ag2 S1 C3 C4 . . . . 56.71(19) ?
Ag2 S1 C3 C4 2_766 . . . -1.8(2) ?
Ag2 S1 C3 C4 1_655 . . . 168.65(14) ?
Ag1 S1 C3 C4 2_866 . . . -67.1(2) ?
O3 S1 C3 Ag2 . . . . -140.42(9) ?
O5 S1 C3 Ag2 . . . . 97.16(9) ?
O4 S1 C3 Ag2 . . . . -20.57(9) ?
Ag1 S1 C3 Ag2 . . . . 39.04(7) ?
Ag2 S1 C3 Ag2 2_766 . . . -58.52(6) ?
Ag2 S1 C3 Ag2 1_655 . . . 111.94(8) ?
Ag1 S1 C3 Ag2 2_866 . . . -123.85(7) ?
C2 C3 C4 C5 . . . . 0.7(4) ?
S1 C3 C4 C5 . . . . -177.23(19) ?
Ag2 C3 C4 C5 . . . . -114.6(2) ?
C2 C3 C4 Ag2 . . . . 115.3(2) ?
S1 C3 C4 Ag2 . . . . -62.63(17) ?
C3 C4 C5 C6 . . . . 1.5(4) ?
Ag2 C4 C5 C6 . . . . -99.0(2) ?
C3 C4 C5 Ag2 . . . . 100.5(3) ?
C4 C5 C6 C1 . . . . -2.1(4) ?
Ag2 C5 C6 C1 . . . . -56.9(3) ?
C2 C1 C6 C5 . . . . 0.5(4) ?
C7 C1 C6 C5 . . . . 179.0(2) ?
C2 C1 C7 O1 . . . . 163.7(3) ?
C6 C1 C7 O1 . . . . -14.8(4) ?
C2 C1 C7 O2 . . . . -16.4(3) ?
C6 C1 C7 O2 . . . . 165.0(2) ?
C13 C8 C9 C10 . . . . 1.5(4) ?
C14 C8 C9 C10 . . . . -178.8(2) ?
C8 C9 C10 C11 . . . . -3.1(4) ?
C8 C9 C10 S2 . . . . 173.79(19) ?
C8 C9 C10 Ag1 . . . 1_455 78.3(3) ?
O9 S2 C10 C9 . . . . 98.0(2) ?
O8 S2 C10 C9 . . . . -24.5(2) ?
O10 S2 C10 C9 . . . . -141.9(2) ?
Ag2 S2 C10 C9 . . . . -82.8(2) ?
Ag1 S2 C10 C9 2_756 . . . -178.88(17) ?
Ag1 S2 C10 C9 1_455 . . . -121.3(2) ?
Ag1 S2 C10 C9 . . . . -8.4(3) ?
Ag2 S2 C10 C9 2_756 . . . 113.49(19) ?
O9 S2 C10 C11 . . . . -85.1(2) ?
O8 S2 C10 C11 . . . . 152.4(2) ?
O10 S2 C10 C11 . . . . 35.0(2) ?
Ag2 S2 C10 C11 . . . . 94.1(2) ?
Ag1 S2 C10 C11 2_756 . . . -2.0(2) ?
Ag1 S2 C10 C11 1_455 . . . 55.63(18) ?
Ag1 S2 C10 C11 . . . . 168.49(14) ?
Ag2 S2 C10 C11 2_756 . . . -69.6(2) ?
O9 S2 C10 Ag1 . . . 1_455 -140.70(9) ?
O8 S2 C10 Ag1 . . . 1_455 96.78(9) ?
O10 S2 C10 Ag1 . . . 1_455 -20.60(9) ?
Ag2 S2 C10 Ag1 . . . 1_455 38.49(7) ?
Ag1 S2 C10 Ag1 2_756 . . 1_455 -57.59(6) ?
Ag1 S2 C10 Ag1 . . . 1_455 112.87(8) ?
Ag2 S2 C10 Ag1 2_756 . . 1_455 -125.22(7) ?
C9 C10 C11 C12 . . . . 1.6(4) ?
S2 C10 C11 C12 . . . . -175.29(19) ?
Ag1 C10 C11 C12 1_455 . . . -114.1(2) ?
C9 C10 C11 Ag1 . . . 1_455 115.7(2) ?
S2 C10 C11 Ag1 . . . 1_455 -61.23(17) ?
C10 C11 C12 C13 . . . . 1.5(4) ?
Ag1 C11 C12 C13 1_455 . . . -99.3(2) ?
C10 C11 C12 Ag1 . . . 1_455 100.8(3) ?
C11 C12 C13 C8 . . . . -3.0(4) ?
Ag1 C12 C13 C8 1_455 . . . -58.8(3) ?
C9 C8 C13 C12 . . . . 1.5(4) ?
C14 C8 C13 C12 . . . . -178.2(2) ?
C13 C8 C14 O6 . . . . 155.1(2) ?
C9 C8 C14 O6 . . . . -24.6(4) ?
C13 C8 C14 O7 . . . . -25.5(3) ?
C9 C8 C14 O7 . . . . 154.8(2) ?

_cod_database_fobs_code 2243489
